data_4038596
loop_
_publ_author_name
'Shrestha, Ganesh'
'Panza, Matteo'
'Singh, Yashapal'
'Rath, Nigam P.'
'Demchenko, Alexei V.'

_publ_section_title
;
 Indolylthio glycosides as effective building blocks for chemical
 glycosylation.
;
_journal_name_full 'The Journal of organic chemistry'
_journal_paper_doi 10.1021/acs.joc.0c00943
_journal_year 2020
_chemical_absolute_configuration ad
_chemical_formula_moiety 'C42 H33 N O9 S'
_chemical_formula_sum 'C42 H33 N O9 S'
_chemical_formula_weight 727.75
_space_group_crystal_system monoclinic
_space_group_IT_number 4
_space_group_name_Hall 'P 2yb'
_space_group_name_H-M_alt 'P 1 21 1'
_atom_sites_solution_hydrogens mixed
_atom_sites_solution_primary dual
_atom_sites_solution_secondary difmap
_audit_creation_method SHELXL-2016/6
_cell_angle_alpha 90
_cell_angle_beta 95.889(2)
_cell_angle_gamma 90
_cell_formula_units_Z 2
_cell_length_a 5.9632(2)
_cell_length_b 18.9516(9)
_cell_length_c 15.9602(7)
_cell_measurement_reflns_used 6216
_cell_measurement_temperature 180(2)
_cell_measurement_theta_max 24.82
_cell_measurement_theta_min 2.50
_cell_volume 1794.18(13)
_computing_cell_refinement 'SAINT V8.34A (Bruker AXS Inc., 2013)'
_computing_data_collection 'Bruker APEX2'
_computing_data_reduction 'SAINT V8.34A (Bruker AXS Inc., 2013)'
_computing_molecular_graphics 'Bruker SHELXTL'
_computing_publication_material 'Bruker SHELXTL'
_computing_structure_refinement 'SHELXL-2016/6 (Sheldrick, 2016)'
_computing_structure_solution 'SHELXT-2014 (Sheldrick, 2008)'
_diffrn_ambient_temperature 180(2)
_diffrn_detector_area_resol_mean 8
_diffrn_measured_fraction_theta_full 0.999
_diffrn_measured_fraction_theta_max 0.999
_diffrn_measurement_device_type 'Bruker SMART APEX CCD area detector'
_diffrn_measurement_method '\w and \f scans'
_diffrn_radiation_type MoK\a
_diffrn_radiation_wavelength 0.71073
_diffrn_reflns_av_R_equivalents 0.0407
_diffrn_reflns_av_unetI/netI 0.0533
_diffrn_reflns_Laue_measured_fraction_full 0.999
_diffrn_reflns_Laue_measured_fraction_max 0.999
_diffrn_reflns_limit_h_max 7
_diffrn_reflns_limit_h_min -7
_diffrn_reflns_limit_k_max 24
_diffrn_reflns_limit_k_min -24
_diffrn_reflns_limit_l_max 20
_diffrn_reflns_limit_l_min -20
_diffrn_reflns_number 24279
_diffrn_reflns_point_group_measured_fraction_full 1.000
_diffrn_reflns_point_group_measured_fraction_max 0.998
_diffrn_reflns_theta_full 25.242
_diffrn_reflns_theta_max 27.530
_diffrn_reflns_theta_min 2.149
_diffrn_source 'sealed tube'
_exptl_absorpt_coefficient_mu 0.150
_exptl_absorpt_correction_T_max 0.9420
_exptl_absorpt_correction_T_min 0.9063
_exptl_absorpt_correction_type multi-scan
_exptl_absorpt_process_details 'SADABS V2016/2 (Bruker AXS Inc.)'
_exptl_crystal_density_diffrn 1.347
_exptl_crystal_density_method 'not measured'
_exptl_crystal_description block
_exptl_crystal_F_000 760
_exptl_crystal_size_max 0.398
_exptl_crystal_size_mid 0.281
_exptl_crystal_size_min 0.233
_refine_diff_density_max 0.146
_refine_diff_density_min -0.179
_refine_diff_density_rms 0.036
_refine_ls_abs_structure_details
; 
 Flack x determined using 2415 quotients [(I+)-(I-)]/[(I+)+(I-)] 
 (Parsons, Flack and Wagner, Acta Cryst. B69 (2013) 249-259). 
;
_refine_ls_abs_structure_Flack 0.02(4)
_refine_ls_extinction_method none
_refine_ls_goodness_of_fit_ref 1.041
_refine_ls_hydrogen_treatment mixed
_refine_ls_matrix_type full
_refine_ls_number_parameters 486
_refine_ls_number_reflns 8263
_refine_ls_number_restraints 2
_refine_ls_restrained_S_all 1.041
_refine_ls_R_factor_all 0.0659
_refine_ls_R_factor_gt 0.0412
_refine_ls_shift/su_max 0.000
_refine_ls_shift/su_mean 0.000
_refine_ls_structure_factor_coef Fsqd
_refine_ls_weighting_details 'w=1/[\s^2^(Fo^2^)+(0.0323P)^2^+0.0907P] where P=(Fo^2^+2Fc^2^)/3'
_refine_ls_weighting_scheme calc
_refine_ls_wR_factor_gt 0.0757
_refine_ls_wR_factor_ref 0.0852
_reflns_Friedel_coverage 0.941
_reflns_Friedel_fraction_full 1.000
_reflns_Friedel_fraction_max 0.998
_reflns_number_gt 6220
_reflns_number_total 8263
_reflns_threshold_expression 'I > 2\s(I)'
_cod_data_source_file jo0c00943_si_001.cif
_cod_data_source_block d1119-180K
_cod_original_sg_symbol_H-M 'P 21'
_cod_database_code 4038596
_shelx_shelxl_version_number 2016/6
_shelx_space_group_comment
; 
The symmetry employed for this shelxl refinement is uniquely defined 
by the following loop, which should always be used as a source of 
symmetry information in preference to the above space-group names. 
They are only intended as comments. 
;
_shelx_estimated_absorpt_t_min 0.943
_shelx_estimated_absorpt_t_max 0.966

loop_
_space_group_symop_operation_xyz
'x, y, z'
'-x, y+1/2, -z'

loop_
_atom_site_label
_atom_site_type_symbol
_atom_site_fract_x
_atom_site_fract_y
_atom_site_fract_z
_atom_site_U_iso_or_equiv
_atom_site_adp_type
_atom_site_occupancy
_atom_site_site_symmetry_order
_atom_site_calc_flag
_atom_site_refinement_flags_posn
_atom_site_refinement_flags_adp
_atom_site_refinement_flags_occupancy
_atom_site_disorder_assembly
_atom_site_disorder_group
S1 S 1.16604(12) 0.55748(4) 0.44612(5) 0.03466(19) Uani 1 1 d . . . . .
O1 O 1.0863(3) 0.59295(10) 0.25416(14) 0.0315(5) Uani 1 1 d . . . . .
O2 O 1.4638(3) 0.58855(13) 0.27447(17) 0.0475(6) Uani 1 1 d . . . . .
O3 O 1.0177(3) 0.48122(11) 0.13829(13) 0.0337(5) Uani 1 1 d . . . . .
O4 O 0.7016(4) 0.52715(15) 0.07136(16) 0.0571(7) Uani 1 1 d . . . . .
O5 O 0.7572(3) 0.36704(11) 0.18551(14) 0.0355(5) Uani 1 1 d . . . . .
O6 O 1.0564(4) 0.30090(14) 0.16477(17) 0.0598(8) Uani 1 1 d . . . . .
O7 O 0.5978(3) 0.34514(11) 0.42657(14) 0.0368(5) Uani 1 1 d . . . . .
O8 O 0.6220(4) 0.22915(12) 0.44988(15) 0.0421(6) Uani 1 1 d . . . . .
O9 O 0.9371(3) 0.44763(11) 0.38871(13) 0.0340(5) Uani 1 1 d . . . . .
N14 N 1.0319(4) 0.62689(14) 0.57848(17) 0.0334(6) Uani 1 1 d D . . . .
H14 H 1.142(4) 0.6569(16) 0.576(2) 0.055(11) Uiso 1 1 d D . . . .
C1 C 0.9710(5) 0.51924(16) 0.3655(2) 0.0304(7) Uani 1 1 d . . . . .
H1 H 0.824790 0.545459 0.361183 0.036 Uiso 1 1 calc R U . . .
C2 C 1.0710(5) 0.52122(16) 0.2814(2) 0.0307(7) Uani 1 1 d . . . . .
H2 H 1.223951 0.499042 0.287322 0.037 Uiso 1 1 calc R U . . .
C3 C 0.9176(5) 0.48215(16) 0.21622(19) 0.0299(7) Uani 1 1 d . . . . .
H3 H 0.766200 0.505270 0.208361 0.036 Uiso 1 1 calc R U . . .
C4 C 0.8963(5) 0.40716(16) 0.2468(2) 0.0322(7) Uani 1 1 d . . . . .
H4 H 1.049035 0.385082 0.256554 0.039 Uiso 1 1 calc R U . . .
C5 C 0.7885(5) 0.40950(16) 0.32907(19) 0.0306(7) Uani 1 1 d . . . . .
H5 H 0.639841 0.434239 0.320162 0.037 Uiso 1 1 calc R U . . .
C6 C 0.7575(5) 0.33730(17) 0.3663(2) 0.0360(8) Uani 1 1 d . . . . .
H6A H 0.700714 0.303580 0.321752 0.043 Uiso 1 1 calc R U . . .
H6B H 0.902662 0.319453 0.394002 0.043 Uiso 1 1 calc R U . . .
C7 C 0.9832(5) 0.57264(16) 0.5231(2) 0.0315(7) Uani 1 1 d . . . . .
C8 C 0.7923(5) 0.53865(18) 0.5419(2) 0.0359(8) Uani 1 1 d . . . . .
H8 H 0.730(5) 0.4973(18) 0.514(2) 0.041(9) Uiso 1 1 d . . . . .
C9 C 0.7161(5) 0.57423(17) 0.6124(2) 0.0341(7) Uani 1 1 d . . . . .
C9' C 0.8707(5) 0.62947(17) 0.6340(2) 0.0345(7) Uani 1 1 d . . . . .
C10 C 0.5340(5) 0.5663(2) 0.6601(2) 0.0430(8) Uani 1 1 d . . . . .
H10 H 0.427632 0.529468 0.647503 0.052 Uiso 1 1 calc R U . . .
C11 C 0.5099(6) 0.6119(2) 0.7249(2) 0.0468(9) Uani 1 1 d . . . . .
H11 H 0.384716 0.606864 0.756785 0.056 Uiso 1 1 calc R U . . .
C12 C 0.6657(6) 0.6656(2) 0.7451(2) 0.0485(9) Uani 1 1 d . . . . .
H12 H 0.645916 0.696177 0.790934 0.058 Uiso 1 1 calc R U . . .
C13 C 0.8476(6) 0.67514(19) 0.6998(2) 0.0425(8) Uani 1 1 d . . . . .
H13 H 0.953495 0.711890 0.713375 0.051 Uiso 1 1 calc R U . . .
C14 C 1.2954(5) 0.62086(17) 0.2536(2) 0.0311(7) Uani 1 1 d . . . . .
C15 C 1.2853(5) 0.69530(17) 0.2259(2) 0.0334(7) Uani 1 1 d . . . . .
C16 C 1.4793(5) 0.7354(2) 0.2412(2) 0.0474(9) Uani 1 1 d . . . . .
H16 H 1.613702 0.714250 0.266811 0.057 Uiso 1 1 calc R U . . .
C17 C 1.4781(6) 0.8055(2) 0.2196(3) 0.0592(11) Uani 1 1 d . . . . .
H17 H 1.611561 0.832807 0.230723 0.071 Uiso 1 1 calc R U . . .
C18 C 1.2857(7) 0.8364(2) 0.1823(3) 0.0608(11) Uani 1 1 d . . . . .
H18 H 1.284683 0.885054 0.167992 0.073 Uiso 1 1 calc R U . . .
C19 C 1.0921(6) 0.7960(2) 0.1654(2) 0.0539(10) Uani 1 1 d . . . . .
H19 H 0.959338 0.816889 0.138070 0.065 Uiso 1 1 calc R U . . .
C20 C 1.0908(5) 0.72585(19) 0.1878(2) 0.0434(8) Uani 1 1 d . . . . .
H20 H 0.957062 0.698681 0.177189 0.052 Uiso 1 1 calc R U . . .
C21 C 0.8878(5) 0.50444(16) 0.0693(2) 0.0341(7) Uani 1 1 d . . . . .
C22 C 1.0021(5) 0.49648(16) -0.0081(2) 0.0328(7) Uani 1 1 d . . . . .
C23 C 1.2080(6) 0.46268(19) -0.0072(2) 0.0428(8) Uani 1 1 d . . . . .
H23 H 1.282089 0.445199 0.044139 0.051 Uiso 1 1 calc R U . . .
C24 C 1.3049(7) 0.4546(2) -0.0815(3) 0.0554(10) Uani 1 1 d . . . . .
H24 H 1.444985 0.430703 -0.081400 0.067 Uiso 1 1 calc R U . . .
C25 C 1.2000(7) 0.48082(19) -0.1555(3) 0.0542(10) Uani 1 1 d . . . . .
H25 H 1.267596 0.474756 -0.206414 0.065 Uiso 1 1 calc R U . . .
C26 C 0.9977(7) 0.5158(2) -0.1566(2) 0.0520(10) Uani 1 1 d . . . . .
H26 H 0.926828 0.534584 -0.207831 0.062 Uiso 1 1 calc R U . . .
C27 C 0.8990(6) 0.52342(19) -0.0832(2) 0.0449(9) Uani 1 1 d . . . . .
H27 H 0.758814 0.547338 -0.083743 0.054 Uiso 1 1 calc R U . . .
C28 C 0.8600(6) 0.31266(16) 0.1496(2) 0.0361(8) Uani 1 1 d . . . . .
C29 C 0.7032(5) 0.27101(16) 0.0921(2) 0.0357(7) Uani 1 1 d . . . . .
C30 C 0.7737(7) 0.2059(2) 0.0650(3) 0.0572(10) Uani 1 1 d . . . . .
H30 H 0.920740 0.189248 0.083490 0.069 Uiso 1 1 calc R U . . .
C31 C 0.6319(8) 0.1655(2) 0.0117(3) 0.0672(12) Uani 1 1 d . . . . .
H31 H 0.680390 0.120734 -0.006323 0.081 Uiso 1 1 calc R U . . .
C32 C 0.4221(8) 0.1894(2) -0.0156(3) 0.0647(12) Uani 1 1 d . . . . .
H32 H 0.326447 0.162110 -0.054300 0.078 Uiso 1 1 calc R U . . .
C33 C 0.3491(7) 0.2519(2) 0.0124(3) 0.0660(12) Uani 1 1 d . . . . .
H33 H 0.200421 0.267482 -0.005504 0.079 Uiso 1 1 calc R U . . .
C34 C 0.4879(6) 0.2933(2) 0.0665(2) 0.0495(9) Uani 1 1 d . . . . .
H34 H 0.434960 0.336974 0.085948 0.059 Uiso 1 1 calc R U . . .
C35 C 0.5377(5) 0.28531(17) 0.4634(2) 0.0314(7) Uani 1 1 d . . . . .
C36 C 0.3566(5) 0.29636(17) 0.5178(2) 0.0323(7) Uani 1 1 d . . . . .
C37 C 0.2542(5) 0.23725(18) 0.5485(2) 0.0401(8) Uani 1 1 d . . . . .
H37 H 0.307327 0.191343 0.537018 0.048 Uiso 1 1 calc R U . . .
C38 C 0.0749(6) 0.2457(2) 0.5956(2) 0.0504(10) Uani 1 1 d . . . . .
H38 H 0.003114 0.205339 0.616021 0.060 Uiso 1 1 calc R U . . .
C39 C -0.0007(6) 0.3119(2) 0.6134(2) 0.0492(10) Uani 1 1 d . . . . .
H39 H -0.125540 0.317104 0.645348 0.059 Uiso 1 1 calc R U . . .
C40 C 0.1039(6) 0.3710(2) 0.5849(2) 0.0493(9) Uani 1 1 d . . . . .
H40 H 0.054343 0.416748 0.598718 0.059 Uiso 1 1 calc R U . . .
C41 C 0.2803(5) 0.36318(18) 0.5364(2) 0.0410(8) Uani 1 1 d . . . . .
H41 H 0.350252 0.403726 0.515662 0.049 Uiso 1 1 calc R U . . .

loop_
_atom_site_aniso_label
_atom_site_aniso_U_11
_atom_site_aniso_U_22
_atom_site_aniso_U_33
_atom_site_aniso_U_23
_atom_site_aniso_U_13
_atom_site_aniso_U_12
S1 0.0322(4) 0.0356(5) 0.0360(4) -0.0025(4) 0.0026(3) -0.0009(3)
O1 0.0272(10) 0.0286(12) 0.0390(13) 0.0056(10) 0.0041(9) 0.0010(8)
O2 0.0281(11) 0.0475(14) 0.0667(18) 0.0118(13) 0.0045(11) 0.0047(10)
O3 0.0312(11) 0.0420(13) 0.0281(13) 0.0037(10) 0.0044(9) 0.0066(9)
O4 0.0449(14) 0.082(2) 0.0450(16) 0.0173(14) 0.0092(12) 0.0295(13)
O5 0.0355(11) 0.0318(12) 0.0389(13) -0.0086(11) 0.0024(10) 0.0045(9)
O6 0.0470(14) 0.0614(18) 0.0687(19) -0.0259(15) -0.0055(13) 0.0213(13)
O7 0.0439(12) 0.0274(12) 0.0411(14) 0.0018(10) 0.0145(11) -0.0002(9)
O8 0.0446(12) 0.0288(13) 0.0537(16) 0.0004(11) 0.0095(11) 0.0043(10)
O9 0.0420(12) 0.0283(12) 0.0311(13) 0.0014(10) 0.0017(10) -0.0016(9)
N14 0.0361(15) 0.0324(16) 0.0319(15) -0.0015(13) 0.0048(12) -0.0052(12)
C1 0.0345(16) 0.0245(17) 0.0322(18) 0.0017(14) 0.0034(13) 0.0001(12)
C2 0.0278(15) 0.0278(17) 0.0367(19) 0.0040(14) 0.0050(13) 0.0032(12)
C3 0.0290(14) 0.0340(18) 0.0275(17) 0.0015(14) 0.0068(13) 0.0061(13)
C4 0.0303(15) 0.0322(18) 0.0340(19) -0.0052(15) 0.0020(13) 0.0018(13)
C5 0.0320(15) 0.0281(17) 0.0318(18) -0.0026(14) 0.0035(13) 0.0004(13)
C6 0.0389(16) 0.0308(18) 0.040(2) -0.0020(15) 0.0111(15) 0.0015(14)
C7 0.0329(15) 0.0290(18) 0.0325(17) 0.0012(14) 0.0028(13) 0.0005(13)
C8 0.0396(18) 0.032(2) 0.035(2) -0.0003(15) -0.0016(15) -0.0031(14)
C9 0.0319(15) 0.037(2) 0.0331(18) 0.0064(14) 0.0008(13) 0.0001(13)
C9' 0.0361(17) 0.0397(19) 0.0275(17) 0.0060(15) 0.0019(14) 0.0005(14)
C10 0.0362(16) 0.050(2) 0.043(2) 0.0056(18) 0.0055(15) -0.0062(16)
C11 0.0412(19) 0.059(3) 0.041(2) 0.0012(18) 0.0110(17) 0.0011(17)
C12 0.054(2) 0.056(2) 0.037(2) -0.0039(18) 0.0096(17) 0.0050(18)
C13 0.0475(19) 0.043(2) 0.037(2) -0.0041(17) 0.0037(16) -0.0062(15)
C14 0.0258(15) 0.0391(19) 0.0291(17) 0.0011(14) 0.0053(13) 0.0005(13)
C15 0.0325(15) 0.0397(19) 0.0295(18) 0.0039(15) 0.0100(13) -0.0004(13)
C16 0.0377(17) 0.050(2) 0.055(2) 0.0119(19) 0.0076(16) -0.0056(16)
C17 0.050(2) 0.050(3) 0.080(3) 0.011(2) 0.019(2) -0.0157(18)
C18 0.070(3) 0.042(2) 0.075(3) 0.020(2) 0.030(2) 0.000(2)
C19 0.051(2) 0.052(2) 0.059(3) 0.018(2) 0.0107(19) 0.013(2)
C20 0.0400(17) 0.043(2) 0.048(2) 0.0091(18) 0.0044(15) 0.0023(15)
C21 0.0400(18) 0.0272(17) 0.0349(19) 0.0066(14) 0.0029(15) 0.0031(14)
C22 0.0402(16) 0.0249(17) 0.0334(18) 0.0011(14) 0.0045(14) -0.0026(13)
C23 0.0479(19) 0.042(2) 0.039(2) 0.0031(16) 0.0105(16) 0.0076(16)
C24 0.061(2) 0.055(3) 0.055(3) -0.001(2) 0.026(2) 0.0117(19)
C25 0.080(3) 0.046(2) 0.042(2) -0.0017(19) 0.027(2) -0.009(2)
C26 0.072(3) 0.049(2) 0.035(2) 0.0077(18) 0.0068(19) -0.004(2)
C27 0.051(2) 0.040(2) 0.043(2) 0.0068(17) 0.0047(18) 0.0011(16)
C28 0.0468(19) 0.0316(19) 0.0307(19) 0.0007(14) 0.0074(15) 0.0082(14)
C29 0.0511(18) 0.0268(18) 0.0295(18) 0.0033(14) 0.0058(15) 0.0019(14)
C30 0.067(2) 0.043(2) 0.060(3) -0.012(2) -0.004(2) 0.0093(19)
C31 0.094(3) 0.041(2) 0.064(3) -0.018(2) -0.001(3) 0.005(2)
C32 0.088(3) 0.050(3) 0.052(3) -0.010(2) -0.010(2) -0.013(2)
C33 0.065(2) 0.064(3) 0.065(3) -0.012(2) -0.016(2) 0.000(2)
C34 0.062(2) 0.038(2) 0.047(2) -0.0046(19) -0.0026(18) 0.0052(19)
C35 0.0332(15) 0.0272(18) 0.0324(18) -0.0002(14) -0.0030(13) -0.0036(13)
C36 0.0338(15) 0.0309(17) 0.0315(18) 0.0037(15) -0.0001(13) 0.0004(14)
C37 0.0476(18) 0.0342(19) 0.038(2) -0.0024(16) 0.0030(15) -0.0037(15)
C38 0.053(2) 0.054(3) 0.046(2) 0.0003(19) 0.0134(18) -0.0170(18)
C39 0.0418(19) 0.068(3) 0.039(2) -0.0002(19) 0.0096(16) 0.0026(17)
C40 0.059(2) 0.046(2) 0.045(2) 0.0072(19) 0.0150(19) 0.0139(17)
C41 0.0476(19) 0.036(2) 0.040(2) 0.0058(17) 0.0093(16) 0.0070(15)

loop_
_atom_type_symbol
_atom_type_description
_atom_type_scat_dispersion_real
_atom_type_scat_dispersion_imag
_atom_type_scat_source
C C 0.0033 0.0016 'International Tables Vol C Tables 4.2.6.8 and 6.1.1.4'
H H 0.0000 0.0000 'International Tables Vol C Tables 4.2.6.8 and 6.1.1.4'
N N 0.0061 0.0033 'International Tables Vol C Tables 4.2.6.8 and 6.1.1.4'
O O 0.0106 0.0060 'International Tables Vol C Tables 4.2.6.8 and 6.1.1.4'
S S 0.1246 0.1234 'International Tables Vol C Tables 4.2.6.8 and 6.1.1.4'

loop_
_geom_angle_atom_site_label_1
_geom_angle_atom_site_label_2
_geom_angle_atom_site_label_3
_geom_angle
_geom_angle_site_symmetry_1
_geom_angle_site_symmetry_3
_geom_angle_publ_flag
C7 S1 C1 99.50(14) . . ?
C14 O1 C2 117.3(2) . . ?
C21 O3 C3 116.6(2) . . ?
C28 O5 C4 115.9(2) . . ?
C35 O7 C6 115.6(2) . . ?
C1 O9 C5 113.8(2) . . ?
C7 N14 C9' 109.1(2) . . ?
C7 N14 H14 125(2) . . ?
C9' N14 H14 126(2) . . ?
O9 C1 C2 109.3(2) . . ?
O9 C1 S1 107.2(2) . . ?
C2 C1 S1 109.8(2) . . ?
O9 C1 H1 110.2 . . ?
C2 C1 H1 110.2 . . ?
S1 C1 H1 110.2 . . ?
O1 C2 C3 108.0(2) . . ?
O1 C2 C1 109.5(2) . . ?
C3 C2 C1 109.4(2) . . ?
O1 C2 H2 110.0 . . ?
C3 C2 H2 110.0 . . ?
C1 C2 H2 110.0 . . ?
O3 C3 C2 109.1(2) . . ?
O3 C3 C4 109.0(2) . . ?
C2 C3 C4 107.7(2) . . ?
O3 C3 H3 110.3 . . ?
C2 C3 H3 110.3 . . ?
C4 C3 H3 110.3 . . ?
O5 C4 C3 109.8(3) . . ?
O5 C4 C5 109.8(2) . . ?
C3 C4 C5 108.0(2) . . ?
O5 C4 H4 109.7 . . ?
C3 C4 H4 109.7 . . ?
C5 C4 H4 109.7 . . ?
O9 C5 C6 106.8(2) . . ?
O9 C5 C4 107.6(2) . . ?
C6 C5 C4 113.1(2) . . ?
O9 C5 H5 109.8 . . ?
C6 C5 H5 109.8 . . ?
C4 C5 H5 109.8 . . ?
O7 C6 C5 106.7(2) . . ?
O7 C6 H6A 110.4 . . ?
C5 C6 H6A 110.4 . . ?
O7 C6 H6B 110.4 . . ?
C5 C6 H6B 110.4 . . ?
H6A C6 H6B 108.6 . . ?
C8 C7 N14 109.8(3) . . ?
C8 C7 S1 132.1(3) . . ?
N14 C7 S1 118.1(2) . . ?
C7 C8 C9 106.9(3) . . ?
C7 C8 H8 125.1(19) . . ?
C9 C8 H8 127.9(19) . . ?
C10 C9 C9' 118.1(3) . . ?
C10 C9 C8 135.0(3) . . ?
C9' C9 C8 106.8(3) . . ?
N14 C9' C13 130.2(3) . . ?
N14 C9' C9 107.4(3) . . ?
C13 C9' C9 122.5(3) . . ?
C11 C10 C9 119.5(3) . . ?
C11 C10 H10 120.3 . . ?
C9 C10 H10 120.3 . . ?
C10 C11 C12 121.2(3) . . ?
C10 C11 H11 119.4 . . ?
C12 C11 H11 119.4 . . ?
C13 C12 C11 121.2(3) . . ?
C13 C12 H12 119.4 . . ?
C11 C12 H12 119.4 . . ?
C12 C13 C9' 117.6(3) . . ?
C12 C13 H13 121.2 . . ?
C9' C13 H13 121.2 . . ?
O2 C14 O1 123.1(3) . . ?
O2 C14 C15 125.4(3) . . ?
O1 C14 C15 111.4(2) . . ?
C20 C15 C16 119.8(3) . . ?
C20 C15 C14 122.6(3) . . ?
C16 C15 C14 117.6(3) . . ?
C17 C16 C15 120.3(3) . . ?
C17 C16 H16 119.9 . . ?
C15 C16 H16 119.9 . . ?
C18 C17 C16 120.3(4) . . ?
C18 C17 H17 119.8 . . ?
C16 C17 H17 119.8 . . ?
C17 C18 C19 119.5(4) . . ?
C17 C18 H18 120.3 . . ?
C19 C18 H18 120.3 . . ?
C20 C19 C18 120.5(4) . . ?
C20 C19 H19 119.7 . . ?
C18 C19 H19 119.7 . . ?
C19 C20 C15 119.5(3) . . ?
C19 C20 H20 120.2 . . ?
C15 C20 H20 120.2 . . ?
O4 C21 O3 123.4(3) . . ?
O4 C21 C22 124.7(3) . . ?
O3 C21 C22 111.9(3) . . ?
C23 C22 C27 119.6(3) . . ?
C23 C22 C21 121.6(3) . . ?
C27 C22 C21 118.8(3) . . ?
C24 C23 C22 119.5(3) . . ?
C24 C23 H23 120.3 . . ?
C22 C23 H23 120.3 . . ?
C25 C24 C23 120.4(4) . . ?
C25 C24 H24 119.8 . . ?
C23 C24 H24 119.8 . . ?
C24 C25 C26 120.5(4) . . ?
C24 C25 H25 119.8 . . ?
C26 C25 H25 119.8 . . ?
C27 C26 C25 119.5(4) . . ?
C27 C26 H26 120.2 . . ?
C25 C26 H26 120.2 . . ?
C26 C27 C22 120.5(3) . . ?
C26 C27 H27 119.7 . . ?
C22 C27 H27 119.7 . . ?
O6 C28 O5 122.2(3) . . ?
O6 C28 C29 125.1(3) . . ?
O5 C28 C29 112.7(3) . . ?
C34 C29 C30 119.0(3) . . ?
C34 C29 C28 122.4(3) . . ?
C30 C29 C28 118.6(3) . . ?
C31 C30 C29 120.2(4) . . ?
C31 C30 H30 119.9 . . ?
C29 C30 H30 119.9 . . ?
C32 C31 C30 120.1(4) . . ?
C32 C31 H31 120.0 . . ?
C30 C31 H31 120.0 . . ?
C33 C32 C31 120.2(4) . . ?
C33 C32 H32 119.9 . . ?
C31 C32 H32 119.9 . . ?
C32 C33 C34 120.8(4) . . ?
C32 C33 H33 119.6 . . ?
C34 C33 H33 119.6 . . ?
C29 C34 C33 119.7(4) . . ?
C29 C34 H34 120.2 . . ?
C33 C34 H34 120.2 . . ?
O8 C35 O7 122.2(3) . . ?
O8 C35 C36 125.2(3) . . ?
O7 C35 C36 112.6(3) . . ?
C41 C36 C37 119.7(3) . . ?
C41 C36 C35 122.3(3) . . ?
C37 C36 C35 118.0(3) . . ?
C38 C37 C36 119.5(3) . . ?
C38 C37 H37 120.2 . . ?
C36 C37 H37 120.2 . . ?
C39 C38 C37 120.5(3) . . ?
C39 C38 H38 119.7 . . ?
C37 C38 H38 119.7 . . ?
C38 C39 C40 120.3(3) . . ?
C38 C39 H39 119.9 . . ?
C40 C39 H39 119.9 . . ?
C41 C40 C39 119.7(3) . . ?
C41 C40 H40 120.2 . . ?
C39 C40 H40 120.2 . . ?
C40 C41 C36 120.3(3) . . ?
C40 C41 H41 119.9 . . ?
C36 C41 H41 119.9 . . ?

loop_
_geom_bond_atom_site_label_1
_geom_bond_atom_site_label_2
_geom_bond_distance
_geom_bond_site_symmetry_2
_geom_bond_publ_flag
S1 C7 1.748(3) . ?
S1 C1 1.796(3) . ?
O1 C14 1.355(3) . ?
O1 C2 1.433(3) . ?
O2 C14 1.194(3) . ?
O3 C21 1.353(4) . ?
O3 C3 1.434(3) . ?
O4 C21 1.195(4) . ?
O5 C28 1.356(4) . ?
O5 C4 1.434(4) . ?
O6 C28 1.193(4) . ?
O7 C35 1.343(4) . ?
O7 C6 1.429(3) . ?
O8 C35 1.206(4) . ?
O9 C1 1.427(4) . ?
O9 C5 1.428(4) . ?
N14 C7 1.368(4) . ?
N14 C9' 1.374(4) . ?
N14 H14 0.871(14) . ?
C1 C2 1.524(4) . ?
C1 H1 1.0000 . ?
C2 C3 1.507(4) . ?
C2 H2 1.0000 . ?
C3 C4 1.512(4) . ?
C3 H3 1.0000 . ?
C4 C5 1.520(4) . ?
C4 H4 1.0000 . ?
C5 C6 1.511(4) . ?
C5 H5 1.0000 . ?
C6 H6A 0.9900 . ?
C6 H6B 0.9900 . ?
C7 C8 1.368(4) . ?
C8 C9 1.427(5) . ?
C8 H8 0.96(3) . ?
C9 C10 1.396(4) . ?
C9 C9' 1.414(4) . ?
C9' C13 1.378(5) . ?
C10 C11 1.368(5) . ?
C10 H10 0.9500 . ?
C11 C12 1.394(5) . ?
C11 H11 0.9500 . ?
C12 C13 1.376(5) . ?
C12 H12 0.9500 . ?
C13 H13 0.9500 . ?
C14 C15 1.478(4) . ?
C15 C20 1.380(4) . ?
C15 C16 1.384(4) . ?
C16 C17 1.374(5) . ?
C16 H16 0.9500 . ?
C17 C18 1.369(6) . ?
C17 H17 0.9500 . ?
C18 C19 1.389(5) . ?
C18 H18 0.9500 . ?
C19 C20 1.376(5) . ?
C19 H19 0.9500 . ?
C20 H20 0.9500 . ?
C21 C22 1.479(4) . ?
C22 C23 1.383(4) . ?
C22 C27 1.387(5) . ?
C23 C24 1.380(5) . ?
C23 H23 0.9500 . ?
C24 C25 1.372(6) . ?
C24 H24 0.9500 . ?
C25 C26 1.375(5) . ?
C25 H25 0.9500 . ?
C26 C27 1.372(5) . ?
C26 H26 0.9500 . ?
C27 H27 0.9500 . ?
C28 C29 1.470(5) . ?
C29 C34 1.373(5) . ?
C29 C30 1.387(5) . ?
C30 C31 1.370(6) . ?
C30 H30 0.9500 . ?
C31 C32 1.359(6) . ?
C31 H31 0.9500 . ?
C32 C33 1.354(6) . ?
C32 H32 0.9500 . ?
C33 C34 1.377(5) . ?
C33 H33 0.9500 . ?
C34 H34 0.9500 . ?
C35 C36 1.469(4) . ?
C36 C41 1.388(5) . ?
C36 C37 1.389(4) . ?
C37 C38 1.379(5) . ?
C37 H37 0.9500 . ?
C38 C39 1.373(5) . ?
C38 H38 0.9500 . ?
C39 C40 1.381(5) . ?
C39 H39 0.9500 . ?
C40 C41 1.376(4) . ?
C40 H40 0.9500 . ?
C41 H41 0.9500 . ?

loop_
_geom_hbond_atom_site_label_D
_geom_hbond_atom_site_label_H
_geom_hbond_atom_site_label_A
_geom_hbond_distance_DH
_geom_hbond_distance_HA
_geom_hbond_distance_DA
_geom_hbond_angle_DHA
_geom_hbond_site_symmetry_A
N14 H14 O8 0.871(14) 2.036(16) 2.900(3) 171(4) 2_756
C1 H1 O2 1.00 2.57 3.476(4) 150.6 1_455
C13 H13 O6 0.95 2.58 3.229(5) 125.8 2_756

loop_
_geom_torsion_atom_site_label_1
_geom_torsion_atom_site_label_2
_geom_torsion_atom_site_label_3
_geom_torsion_atom_site_label_4
_geom_torsion
_geom_torsion_site_symmetry_1
_geom_torsion_site_symmetry_2
_geom_torsion_site_symmetry_3
_geom_torsion_site_symmetry_4
_geom_torsion_publ_flag
C5 O9 C1 C2 -59.7(3) . . . . ?
C5 O9 C1 S1 -178.65(17) . . . . ?
C7 S1 C1 O9 -78.3(2) . . . . ?
C7 S1 C1 C2 163.0(2) . . . . ?
C14 O1 C2 C3 -129.6(3) . . . . ?
C14 O1 C2 C1 111.4(3) . . . . ?
O9 C1 C2 O1 174.8(2) . . . . ?
S1 C1 C2 O1 -67.8(3) . . . . ?
O9 C1 C2 C3 56.6(3) . . . . ?
S1 C1 C2 C3 174.0(2) . . . . ?
C21 O3 C3 C2 -127.2(3) . . . . ?
C21 O3 C3 C4 115.4(3) . . . . ?
O1 C2 C3 O3 63.7(3) . . . . ?
C1 C2 C3 O3 -177.2(2) . . . . ?
O1 C2 C3 C4 -178.1(2) . . . . ?
C1 C2 C3 C4 -59.1(3) . . . . ?
C28 O5 C4 C3 116.1(3) . . . . ?
C28 O5 C4 C5 -125.3(3) . . . . ?
O3 C3 C4 O5 -59.9(3) . . . . ?
C2 C3 C4 O5 -178.2(2) . . . . ?
O3 C3 C4 C5 -179.6(2) . . . . ?
C2 C3 C4 C5 62.1(3) . . . . ?
C1 O9 C5 C6 -175.7(2) . . . . ?
C1 O9 C5 C4 62.6(3) . . . . ?
O5 C4 C5 O9 177.9(2) . . . . ?
C3 C4 C5 O9 -62.4(3) . . . . ?
O5 C4 C5 C6 60.2(3) . . . . ?
C3 C4 C5 C6 179.9(3) . . . . ?
C35 O7 C6 C5 176.3(3) . . . . ?
O9 C5 C6 O7 79.1(3) . . . . ?
C4 C5 C6 O7 -162.7(2) . . . . ?
C9' N14 C7 C8 -0.6(4) . . . . ?
C9' N14 C7 S1 -179.3(2) . . . . ?
C1 S1 C7 C8 29.8(3) . . . . ?
C1 S1 C7 N14 -152.0(2) . . . . ?
N14 C7 C8 C9 0.7(4) . . . . ?
S1 C7 C8 C9 179.1(3) . . . . ?
C7 C8 C9 C10 179.1(4) . . . . ?
C7 C8 C9 C9' -0.5(4) . . . . ?
C7 N14 C9' C13 -179.2(3) . . . . ?
C7 N14 C9' C9 0.3(3) . . . . ?
C10 C9 C9' N14 -179.6(3) . . . . ?
C8 C9 C9' N14 0.1(3) . . . . ?
C10 C9 C9' C13 0.0(5) . . . . ?
C8 C9 C9' C13 179.7(3) . . . . ?
C9' C9 C10 C11 0.5(5) . . . . ?
C8 C9 C10 C11 -179.1(4) . . . . ?
C9 C10 C11 C12 -0.9(5) . . . . ?
C10 C11 C12 C13 0.8(6) . . . . ?
C11 C12 C13 C9' -0.3(5) . . . . ?
N14 C9' C13 C12 179.4(3) . . . . ?
C9 C9' C13 C12 -0.1(5) . . . . ?
C2 O1 C14 O2 0.1(4) . . . . ?
C2 O1 C14 C15 -178.9(2) . . . . ?
O2 C14 C15 C20 167.5(3) . . . . ?
O1 C14 C15 C20 -13.5(4) . . . . ?
O2 C14 C15 C16 -14.2(5) . . . . ?
O1 C14 C15 C16 164.8(3) . . . . ?
C20 C15 C16 C17 0.7(5) . . . . ?
C14 C15 C16 C17 -177.6(3) . . . . ?
C15 C16 C17 C18 -0.4(6) . . . . ?
C16 C17 C18 C19 -0.8(6) . . . . ?
C17 C18 C19 C20 1.7(6) . . . . ?
C18 C19 C20 C15 -1.3(6) . . . . ?
C16 C15 C20 C19 0.1(5) . . . . ?
C14 C15 C20 C19 178.4(3) . . . . ?
C3 O3 C21 O4 2.5(4) . . . . ?
C3 O3 C21 C22 -176.0(2) . . . . ?
O4 C21 C22 C23 -172.8(3) . . . . ?
O3 C21 C22 C23 5.7(4) . . . . ?
O4 C21 C22 C27 6.9(5) . . . . ?
O3 C21 C22 C27 -174.5(3) . . . . ?
C27 C22 C23 C24 -1.8(5) . . . . ?
C21 C22 C23 C24 178.0(3) . . . . ?
C22 C23 C24 C25 1.1(6) . . . . ?
C23 C24 C25 C26 0.3(6) . . . . ?
C24 C25 C26 C27 -1.0(6) . . . . ?
C25 C26 C27 C22 0.4(6) . . . . ?
C23 C22 C27 C26 1.1(5) . . . . ?
C21 C22 C27 C26 -178.7(3) . . . . ?
C4 O5 C28 O6 -3.6(4) . . . . ?
C4 O5 C28 C29 175.8(3) . . . . ?
O6 C28 C29 C34 -169.2(4) . . . . ?
O5 C28 C29 C34 11.4(4) . . . . ?
O6 C28 C29 C30 12.8(5) . . . . ?
O5 C28 C29 C30 -166.6(3) . . . . ?
C34 C29 C30 C31 1.7(6) . . . . ?
C28 C29 C30 C31 179.8(4) . . . . ?
C29 C30 C31 C32 0.6(7) . . . . ?
C30 C31 C32 C33 -2.5(7) . . . . ?
C31 C32 C33 C34 2.1(7) . . . . ?
C30 C29 C34 C33 -2.2(5) . . . . ?
C28 C29 C34 C33 179.9(3) . . . . ?
C32 C33 C34 C29 0.3(6) . . . . ?
C6 O7 C35 O8 3.8(4) . . . . ?
C6 O7 C35 C36 -174.1(3) . . . . ?
O8 C35 C36 C41 174.3(3) . . . . ?
O7 C35 C36 C41 -7.8(4) . . . . ?
O8 C35 C36 C37 -8.2(5) . . . . ?
O7 C35 C36 C37 169.6(3) . . . . ?
C41 C36 C37 C38 1.3(5) . . . . ?
C35 C36 C37 C38 -176.2(3) . . . . ?
C36 C37 C38 C39 -0.9(5) . . . . ?
C37 C38 C39 C40 -0.8(6) . . . . ?
C38 C39 C40 C41 2.0(6) . . . . ?
C39 C40 C41 C36 -1.5(5) . . . . ?
C37 C36 C41 C40 -0.1(5) . . . . ?
C35 C36 C41 C40 177.3(3) . . . . ?
